data_7042167
loop_
_publ_author_name
'Ou, Arnold'
'Wu, Linglin'
'Salvador, Alvaro'
'Sipos, Gellert'
'Zhao, Guangzhen'
'Skelton, Brian W.'
'Sobolev, Alexandre N.'
'Dorta, Reto'

_publ_section_title
;
 New, potentially chelating NHC ligands; synthesis, complexation studies,
 and preliminary catalytic evaluation.
;
_journal_issue 11
_journal_name_full 'Dalton transactions (Cambridge, England : 2003)'
_journal_page_first 3631
_journal_page_last 3641
_journal_paper_doi 10.1039/c6dt04534k
_journal_volume 46
_journal_year 2017
_chemical_formula_moiety 'C31 H33 N4 O2, B F4'
_chemical_formula_sum 'C31 H33 B F4 N4 O2'
_chemical_formula_weight 580.42
_chemical_name_systematic
;
 ?
;
_space_group_IT_number 14
_symmetry_cell_setting monoclinic
_symmetry_space_group_name_Hall '-P 2ybc'
_symmetry_space_group_name_H-M 'P 1 21/c 1'
_atom_sites_solution_hydrogens geom
_atom_sites_solution_primary direct
_atom_sites_solution_secondary difmap
_audit_creation_date 2012-05-12T21:35:30-00:00
_audit_creation_method 'WinGX routine CIF_UPDATE'
_audit_update_record
;
2016-11-24 deposited with the CCDC.
2017-02-20 downloaded from the CCDC.
;
_cell_angle_alpha 90
_cell_angle_beta 108.542(4)
_cell_angle_gamma 90
_cell_formula_units_Z 4
_cell_length_a 13.1990(6)
_cell_length_b 12.1266(4)
_cell_length_c 18.1368(7)
_cell_measurement_reflns_used 2762
_cell_measurement_temperature 100(2)
_cell_measurement_theta_max 30.7093
_cell_measurement_theta_min 3.6569
_cell_volume 2752.3(2)
_computing_cell_refinement
;
        CrysAlisPro, Oxford Diffraction Ltd.,
        Version 1.171.33.52 (release 06-11-2009 CrysAlis171 .NET)
        (compiled Nov  6 2009,16:24:50)
;
_computing_data_collection
;
        CrysAlisPro, Oxford Diffraction Ltd.,
        Version 1.171.33.52 (release 06-11-2009 CrysAlis171 .NET)
        (compiled Nov  6 2009,16:24:50)
;
_computing_data_reduction
;
        CrysAlisPro, Oxford Diffraction Ltd.,
        Version 1.171.33.52 (release 06-11-2009 CrysAlis171 .NET)
        (compiled Nov  6 2009,16:24:50)
;
_computing_molecular_graphics 'OrtepII (Johnson, C. K. (1976)'
_computing_publication_material 'WinGX Farrugia, L. J. (1999)'
_computing_structure_refinement 'SHELXL-97 (Sheldrick, 2008)'
_diffrn_ambient_temperature 100(2)
_diffrn_detector_area_resol_mean 10.4738
_diffrn_measured_fraction_theta_full 0.983
_diffrn_measured_fraction_theta_max 0.983
_diffrn_measurement_device_type 'Oxford Diffraction Gemini diffractometer'
_diffrn_measurement_method '\w scans'
_diffrn_orient_matrix_UB_11 0.0200093
_diffrn_orient_matrix_UB_12 -0.0471753
_diffrn_orient_matrix_UB_13 -0.0138887
_diffrn_orient_matrix_UB_21 0.00471
_diffrn_orient_matrix_UB_22 0.0310872
_diffrn_orient_matrix_UB_23 -0.0318801
_diffrn_orient_matrix_UB_31 0.052827
_diffrn_orient_matrix_UB_32 0.0151102
_diffrn_orient_matrix_UB_33 0.0222093
_diffrn_radiation_monochromator graphite
_diffrn_radiation_type MoK\a
_diffrn_radiation_wavelength 0.71073
_diffrn_reflns_av_R_equivalents 0.0726
_diffrn_reflns_av_unetI/netI 0.1139
_diffrn_reflns_limit_h_max 17
_diffrn_reflns_limit_h_min -17
_diffrn_reflns_limit_k_max 16
_diffrn_reflns_limit_k_min -14
_diffrn_reflns_limit_l_max 23
_diffrn_reflns_limit_l_min -23
_diffrn_reflns_number 13629
_diffrn_reflns_theta_full 28
_diffrn_reflns_theta_max 28
_diffrn_reflns_theta_min 3.66
_exptl_absorpt_coefficient_mu 0.107
_exptl_absorpt_correction_T_max 1
_exptl_absorpt_correction_T_min 0.9293
_exptl_absorpt_correction_type multi-scan
_exptl_absorpt_process_details
;
      CrysAlisPro, Oxford Diffraction Ltd.,
        Version 1.171.34.44 (release 25-10-2010 CrysAlis171 .NET)
        (compiled Oct 25 2010,18:11:34)
        Empirical absorption correction using spherical harmonics,
 implemented in SCALE3 ABSPACK scaling algorithm.

;
_exptl_crystal_colour colourless
_exptl_crystal_density_diffrn 1.401
_exptl_crystal_density_method 'not measured'
_exptl_crystal_description plate
_exptl_crystal_F_000 1216
_exptl_crystal_size_max 0.33
_exptl_crystal_size_mid 0.17
_exptl_crystal_size_min 0.08
_refine_diff_density_max 0.271
_refine_diff_density_min -0.301
_refine_diff_density_rms 0.066
_refine_ls_extinction_method none
_refine_ls_goodness_of_fit_ref 0.977
_refine_ls_hydrogen_treatment constr
_refine_ls_matrix_type full
_refine_ls_number_parameters 379
_refine_ls_number_reflns 6534
_refine_ls_number_restraints 0
_refine_ls_restrained_S_all 0.977
_refine_ls_R_factor_all 0.1241
_refine_ls_R_factor_gt 0.0634
_refine_ls_shift/su_max 0
_refine_ls_shift/su_mean 0
_refine_ls_structure_factor_coef Fsqd
_refine_ls_weighting_details 'calc w=1/[\s^2^(Fo^2^)+(0.0368P)^2^] where P=(Fo^2^+2Fc^2^)/3'
_refine_ls_weighting_scheme calc
_refine_ls_wR_factor_gt 0.1104
_refine_ls_wR_factor_ref 0.1324
_reflns_number_gt 3814
_reflns_number_total 6534
_reflns_threshold_expression I>2\s(I)
_cod_data_source_file c6dt04534k2.cif
_cod_data_source_block rda004
_cod_depositor_comments 'Adding full bibliography for 7042167--7042177.cif.'
_cod_original_cell_volume 2752.27(19)
_cod_original_sg_symbol_Hall '-p 2ybc'
_cod_database_code 7042167

loop_
_symmetry_equiv_pos_as_xyz
'x, y, z'
'-x, y+1/2, -z+1/2'
'-x, -y, -z'
'x, -y-1/2, z-1/2'

loop_
_atom_site_label
_atom_site_type_symbol
_atom_site_fract_x
_atom_site_fract_y
_atom_site_fract_z
_atom_site_U_iso_or_equiv
_atom_site_adp_type
_atom_site_occupancy
_atom_site_symmetry_multiplicity
_atom_site_calc_flag
_atom_site_refinement_flags
C1 C 0.77741(19) 0.59593(18) 0.18942(13) 0.0160(5) Uani 1 1 d .
H1 H 0.84 0.58 0.1763 0.019 Uiso 1 1 calc R
N2 N 0.77763(15) 0.66369(15) 0.24630(10) 0.0148(4) Uani 1 1 d .
C3 C 0.67280(18) 0.65272(19) 0.26051(13) 0.0174(5) Uani 1 1 d .
H3A H 0.6444 0.7255 0.269 0.021 Uiso 1 1 calc R
H3B H 0.6786 0.6047 0.3058 0.021 Uiso 1 1 calc R
C4 C 0.60276(18) 0.5995(2) 0.18426(13) 0.0192(5) Uani 1 1 d .
H4A H 0.5562 0.5413 0.1942 0.023 Uiso 1 1 calc R
H4B H 0.558 0.6552 0.1486 0.023 Uiso 1 1 calc R
N5 N 0.68478(15) 0.55230(15) 0.15249(10) 0.0154(4) Uani 1 1 d .
C21 C 0.87670(17) 0.68983(19) 0.30531(12) 0.0146(5) Uani 1 1 d .
C22 C 0.94354(18) 0.60376(18) 0.33982(12) 0.0146(5) Uani 1 1 d .
N221 N 0.90337(15) 0.49318(15) 0.32486(10) 0.0154(4) Uani 1 1 d .
C122 C 0.87248(19) 0.45069(19) 0.39100(13) 0.0186(5) Uani 1 1 d .
H22A H 0.8234 0.5032 0.4042 0.022 Uiso 1 1 calc R
H22B H 0.9367 0.4418 0.4372 0.022 Uiso 1 1 calc R
C223 C 0.8178(2) 0.34063(19) 0.36813(14) 0.0217(6) Uani 1 1 d .
H22C H 0.7973 0.3106 0.4121 0.026 Uiso 1 1 calc R
H22D H 0.7518 0.351 0.3236 0.026 Uiso 1 1 calc R
O224 O 0.88599(13) 0.26398(13) 0.34726(10) 0.0246(4) Uani 1 1 d .
C225 C 0.9173(2) 0.30609(19) 0.28423(14) 0.0234(6) Uani 1 1 d .
H22E H 0.8531 0.316 0.2382 0.028 Uiso 1 1 calc R
H22F H 0.9647 0.2522 0.2706 0.028 Uiso 1 1 calc R
C226 C 0.97509(19) 0.41546(18) 0.30501(14) 0.0196(5) Uani 1 1 d .
H22G H 1.041 0.4059 0.3498 0.024 Uiso 1 1 calc R
H22H H 0.9953 0.4436 0.2604 0.024 Uiso 1 1 calc R
C23 C 1.04684(18) 0.62880(19) 0.39283(13) 0.0170(5) Uani 1 1 d .
H23 H 1.0954 0.5708 0.415 0.02 Uiso 1 1 calc R
C24 C 1.07586(19) 0.7354(2) 0.41160(13) 0.0192(5) Uani 1 1 d .
H24 H 1.1455 0.7507 0.4458 0.023 Uiso 1 1 calc R
C24A C 1.00523(18) 0.82396(19) 0.38161(13) 0.0161(5) Uani 1 1 d .
C25 C 1.03157(19) 0.93447(19) 0.40546(13) 0.0206(6) Uani 1 1 d .
H25 H 1.0989 0.9506 0.4427 0.025 Uiso 1 1 calc R
C26 C 0.96094(19) 1.0184(2) 0.37532(14) 0.0217(6) Uani 1 1 d .
H26 H 0.9794 1.0918 0.3927 0.026 Uiso 1 1 calc R
C27 C 0.86109(19) 0.9972(2) 0.31882(14) 0.0209(6) Uani 1 1 d .
H27 H 0.8134 1.0563 0.298 0.025 Uiso 1 1 calc R
C28 C 0.83275(18) 0.89095(18) 0.29386(13) 0.0157(5) Uani 1 1 d .
H28 H 0.7658 0.8772 0.2554 0.019 Uiso 1 1 calc R
C28A C 0.90329(18) 0.80170(19) 0.32539(13) 0.0156(5) Uani 1 1 d .
C51 C 0.66672(18) 0.49003(19) 0.08178(13) 0.0165(5) Uani 1 1 d .
C52 C 0.68890(18) 0.53761(19) 0.01890(13) 0.0179(5) Uani 1 1 d .
N521 N 0.73084(15) 0.64660(15) 0.02492(11) 0.0169(4) Uani 1 1 d .
C522 C 0.65479(19) 0.73758(19) 0.02022(15) 0.0233(6) Uani 1 1 d .
H52A H 0.6111 0.7215 0.0543 0.028 Uiso 1 1 calc R
H52B H 0.6062 0.7447 -0.0338 0.028 Uiso 1 1 calc R
C523 C 0.7155(2) 0.8442(2) 0.04537(16) 0.0296(7) Uani 1 1 d .
H52C H 0.664 0.9055 0.0397 0.035 Uiso 1 1 calc R
H52D H 0.7586 0.8389 0.101 0.035 Uiso 1 1 calc R
O524 O 0.78453(14) 0.86825(13) 0.00051(10) 0.0274(4) Uani 1 1 d .
C525 C 0.85421(19) 0.7784(2) 0.00256(14) 0.0210(6) Uani 1 1 d .
H52E H 0.9017 0.7676 0.0566 0.025 Uiso 1 1 calc R
H52F H 0.8996 0.7961 -0.03 0.025 Uiso 1 1 calc R
C526 C 0.79419(19) 0.67328(19) -0.02620(13) 0.0193(5) Uani 1 1 d .
H52G H 0.7466 0.6828 -0.0804 0.023 Uiso 1 1 calc R
H52H H 0.8449 0.6128 -0.0252 0.023 Uiso 1 1 calc R
C53 C 0.67679(18) 0.4717(2) -0.04745(13) 0.0196(5) Uani 1 1 d .
H53 H 0.6868 0.5039 -0.0924 0.023 Uiso 1 1 calc R
C54 C 0.65095(18) 0.3626(2) -0.04849(13) 0.0188(5) Uani 1 1 d .
H54 H 0.6446 0.3202 -0.0938 0.023 Uiso 1 1 calc R
C54A C 0.63338(18) 0.31137(19) 0.01642(13) 0.0172(5) Uani 1 1 d .
C55 C 0.61362(18) 0.1958(2) 0.01779(14) 0.0212(6) Uani 1 1 d .
H55 H 0.6104 0.1515 -0.0261 0.025 Uiso 1 1 calc R
C56 C 0.59941(19) 0.1487(2) 0.08210(15) 0.0251(6) Uani 1 1 d .
H56 H 0.5872 0.0716 0.0829 0.03 Uiso 1 1 calc R
C57 C 0.60267(19) 0.2136(2) 0.14763(15) 0.0243(6) Uani 1 1 d .
H57 H 0.5916 0.18 0.1918 0.029 Uiso 1 1 calc R
C58 C 0.62169(18) 0.3247(2) 0.14768(14) 0.0194(5) Uani 1 1 d .
H58 H 0.6233 0.3677 0.1918 0.023 Uiso 1 1 calc R
C58A C 0.63895(18) 0.3760(2) 0.08251(13) 0.0179(5) Uani 1 1 d .
B1 B 0.5127(2) 0.9014(2) 0.19429(17) 0.0222(6) Uani 1 1 d .
F1 F 0.45670(12) 0.80575(12) 0.19977(8) 0.0320(4) Uani 1 1 d .
F2 F 0.58279(11) 0.87610(12) 0.15266(8) 0.0286(4) Uani 1 1 d .
F3 F 0.44027(13) 0.98105(13) 0.15561(9) 0.0427(4) Uani 1 1 d .
F4 F 0.57102(12) 0.93638(14) 0.26821(9) 0.0440(5) Uani 1 1 d .

loop_
_atom_site_aniso_label
_atom_site_aniso_U_11
_atom_site_aniso_U_22
_atom_site_aniso_U_33
_atom_site_aniso_U_23
_atom_site_aniso_U_13
_atom_site_aniso_U_12
C1 0.0211(13) 0.0109(11) 0.0169(12) 0.0040(10) 0.0072(10) 0.0016(10)
N2 0.0168(10) 0.0120(10) 0.0159(10) -0.0009(9) 0.0053(8) 0.0000(8)
C3 0.0159(12) 0.0172(13) 0.0204(12) -0.0014(11) 0.0074(10) -0.0003(10)
C4 0.0179(13) 0.0204(13) 0.0209(12) -0.0027(11) 0.0083(10) -0.0006(10)
N5 0.0173(11) 0.0128(10) 0.0165(10) -0.0024(9) 0.0056(8) -0.0019(8)
C21 0.0151(12) 0.0167(12) 0.0135(11) -0.0009(10) 0.0068(9) -0.0007(10)
C22 0.0213(13) 0.0094(11) 0.0156(12) -0.0018(10) 0.0094(10) -0.0019(10)
N221 0.0201(11) 0.0088(10) 0.0194(10) -0.0014(9) 0.0093(8) -0.0003(8)
C122 0.0222(13) 0.0151(12) 0.0196(12) -0.0009(11) 0.0081(10) -0.0016(10)
C223 0.0267(14) 0.0160(13) 0.0243(13) 0.0031(11) 0.0107(11) 0.0009(11)
O224 0.0319(11) 0.0140(9) 0.0300(10) 0.0024(8) 0.0128(8) 0.0004(8)
C225 0.0326(15) 0.0116(12) 0.0290(14) -0.0012(11) 0.0142(12) 0.0019(11)
C226 0.0249(14) 0.0132(12) 0.0237(13) 0.0002(11) 0.0117(11) 0.0038(11)
C23 0.0178(13) 0.0149(12) 0.0178(12) 0.0044(11) 0.0050(10) 0.0021(10)
C24 0.0155(12) 0.0221(13) 0.0185(12) 0.0000(11) 0.0032(10) -0.0020(11)
C24A 0.0189(13) 0.0156(12) 0.0156(12) -0.0001(10) 0.0079(10) -0.0010(10)
C25 0.0215(14) 0.0178(13) 0.0213(13) -0.0016(11) 0.0051(10) -0.0059(11)
C26 0.0273(15) 0.0141(12) 0.0239(13) -0.0029(11) 0.0086(11) -0.0055(11)
C27 0.0254(14) 0.0154(12) 0.0236(13) 0.0030(11) 0.0100(11) 0.0044(11)
C28 0.0174(13) 0.0134(12) 0.0168(12) -0.0009(10) 0.0063(10) -0.0021(10)
C28A 0.0201(13) 0.0146(12) 0.0149(12) 0.0010(10) 0.0095(10) -0.0014(10)
C51 0.0156(12) 0.0150(12) 0.0174(12) -0.0033(11) 0.0032(10) 0.0020(10)
C52 0.0146(12) 0.0185(13) 0.0192(12) -0.0027(11) 0.0031(10) 0.0025(10)
N521 0.0186(11) 0.0145(10) 0.0201(10) -0.0016(9) 0.0094(8) 0.0004(9)
C522 0.0221(14) 0.0172(13) 0.0332(15) 0.0035(12) 0.0127(11) 0.0031(11)
C523 0.0383(17) 0.0166(14) 0.0452(17) 0.0010(13) 0.0293(14) 0.0039(12)
O524 0.0329(11) 0.0159(9) 0.0413(11) 0.0052(9) 0.0231(9) 0.0049(8)
C525 0.0208(13) 0.0189(13) 0.0257(13) -0.0023(11) 0.0107(11) -0.0005(11)
C526 0.0213(13) 0.0172(13) 0.0208(12) -0.0012(11) 0.0089(10) 0.0031(10)
C53 0.0161(12) 0.0245(14) 0.0171(12) -0.0003(11) 0.0039(10) 0.0010(11)
C54 0.0155(12) 0.0219(13) 0.0163(12) -0.0082(11) 0.0012(10) 0.0004(10)
C54A 0.0137(12) 0.0150(12) 0.0207(12) -0.0045(11) 0.0025(10) 0.0008(10)
C55 0.0188(13) 0.0168(13) 0.0262(13) -0.0077(12) 0.0047(10) 0.0026(11)
C56 0.0240(14) 0.0133(13) 0.0360(15) -0.0017(12) 0.0069(12) -0.0012(11)
C57 0.0228(14) 0.0223(14) 0.0272(14) 0.0044(12) 0.0071(11) -0.0012(11)
C58 0.0198(13) 0.0169(13) 0.0196(12) -0.0018(11) 0.0036(10) -0.0003(10)
C58A 0.0134(12) 0.0196(13) 0.0183(12) -0.0033(11) 0.0015(9) 0.0016(10)
B1 0.0218(16) 0.0191(15) 0.0264(15) -0.0042(13) 0.0088(13) -0.0021(13)
F1 0.0339(9) 0.0274(9) 0.0385(9) -0.0029(7) 0.0169(7) -0.0040(7)
F2 0.0301(9) 0.0284(9) 0.0309(8) -0.0011(7) 0.0151(7) 0.0031(7)
F3 0.0447(11) 0.0310(9) 0.0531(11) 0.0071(8) 0.0166(8) 0.0183(8)
F4 0.0331(10) 0.0606(12) 0.0374(10) -0.0258(9) 0.0100(8) -0.0047(8)

loop_
_atom_type_symbol
_atom_type_description
_atom_type_scat_dispersion_real
_atom_type_scat_dispersion_imag
_atom_type_scat_source
C C 0.0033 0.0016 'International Tables Vol C Tables 4.2.6.8 and 6.1.1.4'
H H 0 0 'International Tables Vol C Tables 4.2.6.8 and 6.1.1.4'
N N 0.0061 0.0033 'International Tables Vol C Tables 4.2.6.8 and 6.1.1.4'
O O 0.0106 0.006 'International Tables Vol C Tables 4.2.6.8 and 6.1.1.4'
F F 0.0171 0.0103 'International Tables Vol C Tables 4.2.6.8 and 6.1.1.4'
B B 0.0013 0.0007 'International Tables Vol C Tables 4.2.6.8 and 6.1.1.4'

loop_
_geom_angle_atom_site_label_1
_geom_angle_atom_site_label_2
_geom_angle_atom_site_label_3
_geom_angle
N5 C1 N2 115.0(2)
N5 C1 H1 122.5
N2 C1 H1 122.5
C1 N2 C21 119.69(19)
C1 N2 C3 107.95(18)
C21 N2 C3 124.42(18)
N2 C3 C4 101.95(17)
N2 C3 H3A 111.4
C4 C3 H3A 111.4
N2 C3 H3B 111.4
C4 C3 H3B 111.4
H3A C3 H3B 109.2
N5 C4 C3 101.86(17)
N5 C4 H4A 111.4
C3 C4 H4A 111.4
N5 C4 H4B 111.4
C3 C4 H4B 111.4
H4A C4 H4B 109.3
C1 N5 C51 122.15(19)
C1 N5 C4 108.81(19)
C51 N5 C4 127.54(18)
C22 C21 C28A 122.4(2)
C22 C21 N2 118.0(2)
C28A C21 N2 119.6(2)
C21 C22 C23 118.7(2)
C21 C22 N221 118.4(2)
C23 C22 N221 122.8(2)
C22 N221 C226 114.85(18)
C22 N221 C122 110.67(17)
C226 N221 C122 110.07(18)
N221 C122 C223 108.43(18)
N221 C122 H22A 110
C223 C122 H22A 110
N221 C122 H22B 110
C223 C122 H22B 110
H22A C122 H22B 108.4
O224 C223 C122 111.2(2)
O224 C223 H22C 109.4
C122 C223 H22C 109.4
O224 C223 H22D 109.4
C122 C223 H22D 109.4
H22C C223 H22D 108
C223 O224 C225 110.31(18)
O224 C225 C226 111.38(19)
O224 C225 H22E 109.4
C226 C225 H22E 109.4
O224 C225 H22F 109.4
C226 C225 H22F 109.4
H22E C225 H22F 108
N221 C226 C225 108.15(19)
N221 C226 H22G 110.1
C225 C226 H22G 110.1
N221 C226 H22H 110.1
C225 C226 H22H 110.1
H22G C226 H22H 108.4
C24 C23 C22 120.2(2)
C24 C23 H23 119.9
C22 C23 H23 119.9
C23 C24 C24A 121.8(2)
C23 C24 H24 119.1
C24A C24 H24 119.1
C24 C24A C25 122.2(2)
C24 C24A C28A 119.1(2)
C25 C24A C28A 118.6(2)
C26 C25 C24A 120.7(2)
C26 C25 H25 119.7
C24A C25 H25 119.7
C25 C26 C27 120.9(2)
C25 C26 H26 119.5
C27 C26 H26 119.5
C28 C27 C26 120.1(2)
C28 C27 H27 119.9
C26 C27 H27 119.9
C27 C28 C28A 120.3(2)
C27 C28 H28 119.9
C28A C28 H28 119.9
C21 C28A C28 123.1(2)
C21 C28A C24A 117.6(2)
C28 C28A C24A 119.3(2)
C52 C51 C58A 122.0(2)
C52 C51 N5 119.6(2)
C58A C51 N5 117.9(2)
C51 C52 C53 117.9(2)
C51 C52 N521 120.1(2)
C53 C52 N521 121.8(2)
C52 N521 C526 116.22(18)
C52 N521 C522 116.67(19)
C526 N521 C522 108.19(18)
N521 C522 C523 109.7(2)
N521 C522 H52A 109.7
C523 C522 H52A 109.7
N521 C522 H52B 109.7
C523 C522 H52B 109.7
H52A C522 H52B 108.2
O524 C523 C522 112.0(2)
O524 C523 H52C 109.2
C522 C523 H52C 109.2
O524 C523 H52D 109.2
C522 C523 H52D 109.2
H52C C523 H52D 107.9
C525 O524 C523 110.69(18)
O524 C525 C526 112.1(2)
O524 C525 H52E 109.2
C526 C525 H52E 109.2
O524 C525 H52F 109.2
C526 C525 H52F 109.2
H52E C525 H52F 107.9
N521 C526 C525 108.09(18)
N521 C526 H52G 110.1
C525 C526 H52G 110.1
N521 C526 H52H 110.1
C525 C526 H52H 110.1
H52G C526 H52H 108.4
C54 C53 C52 121.4(2)
C54 C53 H53 119.3
C52 C53 H53 119.3
C53 C54 C54A 121.4(2)
C53 C54 H54 119.3
C54A C54 H54 119.3
C54 C54A C58A 119.0(2)
C54 C54A C55 121.7(2)
C58A C54A C55 119.3(2)
C56 C55 C54A 120.1(2)
C56 C55 H55 120
C54A C55 H55 120
C55 C56 C57 120.7(2)
C55 C56 H56 119.7
C57 C56 H56 119.7
C58 C57 C56 120.3(2)
C58 C57 H57 119.9
C56 C57 H57 119.9
C57 C58 C58A 120.6(2)
C57 C58 H58 119.7
C58A C58 H58 119.7
C54A C58A C58 119.0(2)
C54A C58A C51 118.1(2)
C58 C58A C51 122.8(2)
F3 B1 F4 111.1(2)
F3 B1 F1 108.7(2)
F4 B1 F1 109.2(2)
F3 B1 F2 110.4(2)
F4 B1 F2 109.3(2)
F1 B1 F2 108.1(2)

loop_
_geom_bond_atom_site_label_1
_geom_bond_atom_site_label_2
_geom_bond_distance
C1 N5 1.305(3)
C1 N2 1.318(3)
C1 H1 0.95
N2 C21 1.437(3)
N2 C3 1.492(3)
C3 C4 1.540(3)
C3 H3A 0.99
C3 H3B 0.99
C4 N5 1.493(3)
C4 H4A 0.99
C4 H4B 0.99
N5 C51 1.441(3)
C21 C22 1.381(3)
C21 C28A 1.419(3)
C22 C23 1.429(3)
C22 N221 1.436(3)
N221 C226 1.460(3)
N221 C122 1.477(3)
C122 C223 1.511(3)
C122 H22A 0.99
C122 H22B 0.99
C223 O224 1.426(3)
C223 H22C 0.99
C223 H22D 0.99
O224 C225 1.428(3)
C225 C226 1.517(3)
C225 H22E 0.99
C225 H22F 0.99
C226 H22G 0.99
C226 H22H 0.99
C23 C24 1.360(3)
C23 H23 0.95
C24 C24A 1.413(3)
C24 H24 0.95
C24A C25 1.417(3)
C24A C28A 1.432(3)
C25 C26 1.371(3)
C25 H25 0.95
C26 C27 1.412(3)
C26 H26 0.95
C27 C28 1.377(3)
C27 H27 0.95
C28 C28A 1.424(3)
C28 H28 0.95
C51 C52 1.390(3)
C51 C58A 1.432(3)
C52 C53 1.411(3)
C52 N521 1.424(3)
N521 C526 1.469(3)
N521 C522 1.476(3)
C522 C523 1.513(3)
C522 H52A 0.99
C522 H52B 0.99
C523 O524 1.431(3)
C523 H52C 0.99
C523 H52D 0.99
O524 C525 1.419(3)
C525 C526 1.504(3)
C525 H52E 0.99
C525 H52F 0.99
C526 H52G 0.99
C526 H52H 0.99
C53 C54 1.364(3)
C53 H53 0.95
C54 C54A 1.414(3)
C54 H54 0.95
C54A C58A 1.414(3)
C54A C55 1.428(3)
C55 C56 1.364(3)
C55 H55 0.95
C56 C57 1.414(3)
C56 H56 0.95
C57 C58 1.370(3)
C57 H57 0.95
C58 C58A 1.417(3)
C58 H58 0.95
B1 F3 1.383(3)
B1 F4 1.383(3)
B1 F1 1.396(3)
B1 F2 1.401(3)
